data_1515052
loop_
_publ_author_name
'Cheng, Jianhua'
'Wang, Haiyu'
'Nishiura, Masayoshi'
'Hou, Zhaomin'

_publ_section_title
;
 Binuclear rare-earth polyhydride complexes bearing both terminal and
 bridging hydride ligands
;
_journal_issue 7
_journal_name_full 'Chemical Science'
_journal_page_first 2230
_journal_paper_doi 10.1039/c2sc20300f
_journal_volume 3
_journal_year 2012
_chemical_formula_sum 'C83 H115 N5 O3 Y2'
_chemical_formula_weight 1408.62
_chemical_name_common ((PhNCN)YH)2(CH2NAr*)(THF)3
_chemical_name_systematic
;
?
;
_space_group_IT_number 14
_symmetry_cell_setting monoclinic
_symmetry_space_group_name_Hall '-P 2ybc'
_symmetry_space_group_name_H-M 'P 1 21/c 1'
_atom_sites_solution_hydrogens geom
_atom_sites_solution_primary direct
_atom_sites_solution_secondary difmap
_audit_creation_method SHELXL-97
_cell_angle_alpha 90.00
_cell_angle_beta 90.028(4)
_cell_angle_gamma 90.00
_cell_formula_units_Z 4
_cell_length_a 11.898(3)
_cell_length_b 23.121(6)
_cell_length_c 35.564(9)
_cell_measurement_temperature 163(2)
_cell_volume 9783(4)
_computing_cell_refinement 'Bruker SMART'
_computing_data_collection 'Bruker SMART'
_computing_data_reduction 'Bruker SHELXTL'
_computing_molecular_graphics 'Ortep-3 for Windows (Farrugia, 1997)'
_computing_publication_material 'WinGX publication routines (Farrugia, 1999)'
_computing_structure_refinement 'SHELXL-97 (Sheldrick, 2008)'
_computing_structure_solution 'SHELXS-97 (Sheldrick, 2008)'
_diffrn_ambient_temperature 163(2)
_diffrn_measured_fraction_theta_full 0.992
_diffrn_measured_fraction_theta_max 0.992
_diffrn_measurement_device_type 'CCD area detector'
_diffrn_measurement_method 'phi and omega scans'
_diffrn_radiation_monochromator graphite
_diffrn_radiation_source 'fine-focus sealed tube'
_diffrn_radiation_type MoK\a
_diffrn_radiation_wavelength 0.71073
_diffrn_reflns_av_R_equivalents 0.0663
_diffrn_reflns_av_sigmaI/netI 0.0932
_diffrn_reflns_limit_h_max 14
_diffrn_reflns_limit_h_min -9
_diffrn_reflns_limit_k_max 27
_diffrn_reflns_limit_k_min -26
_diffrn_reflns_limit_l_max 42
_diffrn_reflns_limit_l_min -39
_diffrn_reflns_number 49823
_diffrn_reflns_theta_full 25.00
_diffrn_reflns_theta_max 25.00
_diffrn_reflns_theta_min 1.44
_exptl_absorpt_coefficient_mu 1.219
_exptl_absorpt_correction_T_max 0.6284
_exptl_absorpt_correction_T_min 0.5922
_exptl_absorpt_correction_type empirical
_exptl_absorpt_process_details 'SADABS (Sheldrick, 2008)'
_exptl_crystal_colour Yellow
_exptl_crystal_density_diffrn 0.956
_exptl_crystal_density_method 'not measured'
_exptl_crystal_description Block
_exptl_crystal_F_000 3000
_exptl_crystal_size_max 0.48
_exptl_crystal_size_mid 0.45
_exptl_crystal_size_min 0.42
_platon_squeeze_details
;
Disorder solvents (one hexane and 2.5 toluene) per formual unit of
[(PhNCN)YH]2(CH2NAr*)(THF)3 were not modelled and the disordered density
was taken into account using the SQUEEZE/PLATON procedure.
(Sluis, P. van der; Spek, A. L. Acta Crystallogr.
1990, A46, 194?01) as implemented in PLATON (Spek, A.L. Acta
Crystallogr. 1990, A46, C34; Spek, A.L. J. Appl. Cryst. 2003, 36, 7?3.
PLATON - a multipurpose crystallographic tool. Utrecht University,
Utrecht, The Netherlands).
;
_refine_diff_density_max 0.685
_refine_diff_density_min -0.444
_refine_diff_density_rms 0.070
_refine_ls_extinction_method none
_refine_ls_goodness_of_fit_ref 0.935
_refine_ls_hydrogen_treatment mixed
_refine_ls_matrix_type full
_refine_ls_number_parameters 857
_refine_ls_number_reflns 17087
_refine_ls_number_restraints 7
_refine_ls_restrained_S_all 0.936
_refine_ls_R_factor_all 0.0881
_refine_ls_R_factor_gt 0.0541
_refine_ls_shift/su_max 0.002
_refine_ls_shift/su_mean 0.000
_refine_ls_structure_factor_coef Fsqd
_refine_ls_weighting_details 'calc w=1/[\s^2^(Fo^2^)+(0.0752P)^2^+0.0000P] where P=(Fo^2^+2Fc^2^)/3'
_refine_ls_weighting_scheme calc
_refine_ls_wR_factor_gt 0.1301
_refine_ls_wR_factor_ref 0.1407
_reflns_number_gt 10716
_reflns_number_total 17087
_reflns_threshold_expression >2sigma(I)
_cod_data_source_file c2sc20300f.txt
_cod_data_source_block 3-Y
_cod_depositor_comments
;
The following automatic conversions were performed:

'_symmetry_cell_setting' value 'Monoclinic' changed to 'monoclinic'
according to
/usr/data/users/saulius/automatic-downloads/retrospective/RSC/lib/dictionaries/cif_core.dic
dictionary named 'cif_core.dic' version 2.4.2 from
2011-04-26.

'_exptl_absorpt_correction_type' value 'Empirical'
changed to 'empirical' according to
/usr/data/users/saulius/automatic-downloads/retrospective/RSC/lib/dictionaries/cif_core.dic
dictionary named 'cif_core.dic' version 2.4.2 from 2011-04-26.

Automatic conversion script
Id: cif_fix_values 2281 2013-09-26 08:29:07Z andrius 
;
_cod_original_cell_volume 9784(4)
_cod_original_sg_symbol_H-M P21/c
_cod_database_code 1515052

loop_
_symmetry_equiv_pos_as_xyz
'x, y, z'
'-x, y+1/2, -z+1/2'
'-x, -y, -z'
'x, -y-1/2, z-1/2'

loop_
_atom_site_label
_atom_site_type_symbol
_atom_site_fract_x
_atom_site_fract_y
_atom_site_fract_z
_atom_site_U_iso_or_equiv
_atom_site_adp_type
_atom_site_occupancy
_atom_site_symmetry_multiplicity
_atom_site_calc_flag
_atom_site_refinement_flags
_atom_site_disorder_assembly
_atom_site_disorder_group
C3 C 0.1697(3) 0.09673(17) 0.77726(11) 0.0333(9) Uani 1 1 d D B .
C4 C 0.3295(3) 0.04015(15) 0.80691(11) 0.0315(9) Uani 1 1 d . . .
C5 C 0.3457(3) -0.00428(16) 0.78007(11) 0.0367(9) Uani 1 1 d . . .
C6 C 0.2716(4) -0.01329(18) 0.74553(12) 0.0518(12) Uani 1 1 d . . .
H6A H 0.2150 0.0174 0.7443 0.078 Uiso 1 1 calc R . .
H6B H 0.2341 -0.0509 0.7473 0.078 Uiso 1 1 calc R . .
H6C H 0.3182 -0.0122 0.7228 0.078 Uiso 1 1 calc R . .
C7 C 0.4295(4) -0.04434(18) 0.78583(13) 0.0518(12) Uani 1 1 d . . .
H7 H 0.4403 -0.0735 0.7673 0.062 Uiso 1 1 calc R . .
C8 C 0.4988(4) -0.0446(2) 0.81706(14) 0.0580(13) Uani 1 1 d . . .
H8 H 0.5562 -0.0727 0.8200 0.070 Uiso 1 1 calc R . .
C9 C 0.4811(4) -0.00208(18) 0.84386(13) 0.0516(12) Uani 1 1 d . . .
H9 H 0.5270 -0.0014 0.8657 0.062 Uiso 1 1 calc R . .
C10 C 0.3993(3) 0.03885(16) 0.83958(11) 0.0341(9) Uani 1 1 d . . .
C11 C 0.3841(3) 0.08334(18) 0.86954(11) 0.0446(10) Uani 1 1 d . . .
H11A H 0.3231 0.1096 0.8624 0.067 Uiso 1 1 calc R . .
H11B H 0.4539 0.1054 0.8725 0.067 Uiso 1 1 calc R . .
H11C H 0.3654 0.0642 0.8933 0.067 Uiso 1 1 calc R . .
C12 C 0.4140(4) 0.2027(2) 0.79868(13) 0.0563(12) Uani 1 1 d . B .
H12A H 0.3730 0.2174 0.7764 0.068 Uiso 1 1 calc R . .
H12B H 0.4288 0.1609 0.7951 0.068 Uiso 1 1 calc R . .
C13 C 0.5206(4) 0.2347(3) 0.80394(16) 0.0819(18) Uani 1 1 d . . .
H13A H 0.5769 0.2105 0.8171 0.098 Uiso 1 1 calc R A 1
H13B H 0.5519 0.2472 0.7795 0.098 Uiso 1 1 calc R A 1
C14 C 0.511(3) 0.2608(19) 0.8444(13) 0.088(4) Uani 0.25(2) 1 d P B 2
H14A H 0.5496 0.2360 0.8630 0.106 Uiso 0.25(2) 1 calc PR B 2
H14B H 0.5441 0.3001 0.8454 0.106 Uiso 0.25(2) 1 calc PR B 2
C14' C 0.4879(10) 0.2848(6) 0.8270(5) 0.088(4) Uani 0.75(2) 1 d P B 1
H14C H 0.4620 0.3172 0.8110 0.106 Uiso 0.75(2) 1 calc PR B 1
H14D H 0.5518 0.2982 0.8426 0.106 Uiso 0.75(2) 1 calc PR B 1
C15 C 0.3939(4) 0.2627(2) 0.85130(15) 0.0625(14) Uani 1 1 d . . .
H15A H 0.4224 0.2523 0.8766 0.075 Uiso 1 1 calc R B 1
H15B H 0.3349 0.2926 0.8541 0.075 Uiso 1 1 calc R B 1
C16 C -0.1324(3) 0.06508(17) 0.79071(12) 0.0427(10) Uani 1 1 d . B .
H16A H -0.1094 0.0805 0.8155 0.051 Uiso 1 1 calc R . .
H16B H -0.0841 0.0315 0.7846 0.051 Uiso 1 1 calc R . .
C17 C -0.2515(4) 0.0478(2) 0.79134(16) 0.0690(15) Uani 1 1 d . . .
H17A H -0.2578 0.0052 0.7923 0.083 Uiso 1 1 calc R C 1
H17B H -0.2889 0.0640 0.8139 0.083 Uiso 1 1 calc R C 1
C18 C -0.3100(18) 0.0919(12) 0.7736(7) 0.074(4) Uani 0.46(2) 1 d P D 2
H18A H -0.3344 0.1212 0.7922 0.089 Uiso 0.46(2) 1 calc PR D 2
H18B H -0.3773 0.0763 0.7608 0.089 Uiso 0.46(2) 1 calc PR D 2
C18' C -0.3046(15) 0.0698(10) 0.7575(6) 0.074(4) Uani 0.54(2) 1 d P D 1
H18C H -0.3818 0.0835 0.7628 0.089 Uiso 0.54(2) 1 calc PR D 1
H18D H -0.3079 0.0396 0.7378 0.089 Uiso 0.54(2) 1 calc PR D 1
C19 C -0.2314(3) 0.1184(2) 0.74562(13) 0.0563(13) Uani 1 1 d . . .
H19A H -0.2259 0.1196 0.7179 0.068 Uiso 1 1 calc R D 1
H19B H -0.2633 0.1556 0.7544 0.068 Uiso 1 1 calc R D 1
C20 C -0.1219(18) 0.2760(8) 0.8004(6) 0.071(2) Uani 0.356(13) 1 d PD E 2
H20A H -0.0585 0.2909 0.8156 0.086 Uiso 0.356(13) 1 calc PR E 2
H20B H -0.1589 0.2447 0.8149 0.086 Uiso 0.356(13) 1 calc PR E 2
C21 C -0.2036(18) 0.3233(8) 0.7933(4) 0.071(2) Uani 0.356(13) 1 d PD E 2
H21A H -0.1967 0.3551 0.8118 0.086 Uiso 0.356(13) 1 calc PR E 2
H21B H -0.2822 0.3092 0.7926 0.086 Uiso 0.356(13) 1 calc PR E 2
C22 C -0.159(2) 0.3408(6) 0.7532(4) 0.071(2) Uani 0.356(13) 1 d PD E 2
H22A H -0.2117 0.3660 0.7393 0.086 Uiso 0.356(13) 1 calc PR E 2
H22B H -0.0833 0.3589 0.7541 0.086 Uiso 0.356(13) 1 calc PR E 2
C23 C -0.156(2) 0.2782(8) 0.7379(6) 0.071(2) Uani 0.356(13) 1 d PD E 2
H23A H -0.2310 0.2599 0.7383 0.086 Uiso 0.356(13) 1 calc PR E 2
H23B H -0.1245 0.2764 0.7121 0.086 Uiso 0.356(13) 1 calc PR E 2
C20' C -0.0817(10) 0.2883(5) 0.8006(3) 0.071(2) Uani 0.644(13) 1 d PD E 1
H20C H -0.0059 0.3031 0.8067 0.086 Uiso 0.644(13) 1 calc PR E 1
H20D H -0.1099 0.2653 0.8222 0.086 Uiso 0.644(13) 1 calc PR E 1
C21' C -0.1605(10) 0.3367(5) 0.7915(3) 0.071(2) Uani 0.644(13) 1 d PD E 1
H21C H -0.1184 0.3735 0.7897 0.086 Uiso 0.644(13) 1 calc PR E 1
H21D H -0.2177 0.3406 0.8115 0.086 Uiso 0.644(13) 1 calc PR E 1
C22' C -0.2181(10) 0.3234(5) 0.7536(2) 0.071(2) Uani 0.644(13) 1 d PD E 1
H22C H -0.2873 0.3002 0.7567 0.086 Uiso 0.644(13) 1 calc PR E 1
H22D H -0.2348 0.3589 0.7390 0.086 Uiso 0.644(13) 1 calc PR E 1
C23' C -0.1224(10) 0.2886(6) 0.7365(3) 0.071(2) Uani 0.644(13) 1 d PD E 1
H23C H -0.1503 0.2646 0.7154 0.086 Uiso 0.644(13) 1 calc PR E 1
H23D H -0.0630 0.3147 0.7269 0.086 Uiso 0.644(13) 1 calc PR E 1
C24 C 0.1000(3) 0.14789(15) 0.91300(10) 0.0265(8) Uani 1 1 d . B .
C25 C 0.0631(3) 0.14160(17) 0.95347(10) 0.0345(9) Uani 1 1 d . . .
C26 C 0.0618(3) 0.08760(18) 0.97062(11) 0.0447(11) Uani 1 1 d . . .
H26 H 0.0813 0.0542 0.9565 0.054 Uiso 1 1 calc R . .
C27 C 0.0325(4) 0.0819(2) 1.00796(13) 0.0659(15) Uani 1 1 d . . .
H27 H 0.0342 0.0449 1.0195 0.079 Uiso 1 1 calc R . .
C28 C 0.0011(5) 0.1293(2) 1.02838(13) 0.0698(16) Uani 1 1 d . . .
H28 H -0.0205 0.1251 1.0539 0.084 Uiso 1 1 calc R . .
C29 C 0.0009(4) 0.1825(2) 1.01196(12) 0.0549(13) Uani 1 1 d . . .
H29 H -0.0206 0.2153 1.0264 0.066 Uiso 1 1 calc R . .
C30 C 0.0309(3) 0.18970(17) 0.97504(11) 0.0400(10) Uani 1 1 d . . .
H30 H 0.0300 0.2272 0.9641 0.048 Uiso 1 1 calc R . .
C31 C -0.0138(3) 0.06829(16) 0.88934(10) 0.0337(9) Uani 1 1 d . . .
C32 C -0.1272(3) 0.08609(18) 0.89642(11) 0.0392(10) Uani 1 1 d . . .
C33 C -0.1608(3) 0.14901(19) 0.90168(13) 0.0504(12) Uani 1 1 d . . .
H33 H -0.0905 0.1728 0.9019 0.060 Uiso 1 1 calc R . .
C34 C -0.2210(4) 0.1587(2) 0.93887(14) 0.0713(16) Uani 1 1 d . . .
H34A H -0.2409 0.1997 0.9413 0.107 Uiso 1 1 calc R . .
H34B H -0.1715 0.1475 0.9597 0.107 Uiso 1 1 calc R . .
H34C H -0.2895 0.1352 0.9396 0.107 Uiso 1 1 calc R . .
C35 C -0.2349(4) 0.1704(2) 0.86887(15) 0.0691(15) Uani 1 1 d . . .
H35A H -0.2544 0.2111 0.8729 0.104 Uiso 1 1 calc R . .
H35B H -0.3038 0.1472 0.8677 0.104 Uiso 1 1 calc R . .
H35C H -0.1936 0.1665 0.8452 0.104 Uiso 1 1 calc R . .
C36 C -0.2101(4) 0.0444(2) 0.89724(13) 0.0553(13) Uani 1 1 d . . .
H36 H -0.2852 0.0558 0.9025 0.066 Uiso 1 1 calc R . .
C37 C -0.1877(4) -0.0125(2) 0.89082(14) 0.0591(13) Uani 1 1 d . . .
H37 H -0.2462 -0.0403 0.8925 0.071 Uiso 1 1 calc R . .
C38 C -0.0802(4) -0.02974(18) 0.88194(12) 0.0466(11) Uani 1 1 d . . .
H38 H -0.0661 -0.0694 0.8766 0.056 Uiso 1 1 calc R . .
C39 C 0.0082(3) 0.00944(16) 0.88059(10) 0.0347(9) Uani 1 1 d . . .
C40 C 0.1239(3) -0.01107(16) 0.87017(11) 0.0369(9) Uani 1 1 d . . .
H40 H 0.1632 0.0229 0.8587 0.044 Uiso 1 1 calc R . .
C41 C 0.1225(4) -0.0582(2) 0.84011(16) 0.0713(16) Uani 1 1 d . . .
H41A H 0.0775 -0.0453 0.8186 0.107 Uiso 1 1 calc R . .
H41B H 0.0897 -0.0936 0.8506 0.107 Uiso 1 1 calc R . .
H41C H 0.1996 -0.0661 0.8318 0.107 Uiso 1 1 calc R . .
C42 C 0.1925(4) -0.0287(2) 0.90353(15) 0.0720(16) Uani 1 1 d . . .
H42A H 0.2670 -0.0414 0.8951 0.108 Uiso 1 1 calc R . .
H42B H 0.1549 -0.0605 0.9167 0.108 Uiso 1 1 calc R . .
H42C H 0.2007 0.0043 0.9206 0.108 Uiso 1 1 calc R . .
C43 C 0.2066(3) 0.23604(16) 0.92527(10) 0.0312(9) Uani 1 1 d . . .
C44 C 0.1682(3) 0.29306(16) 0.91946(12) 0.0405(10) Uani 1 1 d . . .
C45 C 0.0823(4) 0.30709(18) 0.89016(13) 0.0561(13) Uani 1 1 d . . .
H45 H 0.0864 0.2760 0.8707 0.067 Uiso 1 1 calc R . .
C46 C -0.0359(5) 0.3074(3) 0.90516(16) 0.0824(17) Uani 1 1 d . . .
H46A H -0.0884 0.3161 0.8847 0.124 Uiso 1 1 calc R . .
H46B H -0.0427 0.3369 0.9248 0.124 Uiso 1 1 calc R . .
H46C H -0.0536 0.2694 0.9158 0.124 Uiso 1 1 calc R . .
C47 C 0.1042(5) 0.3654(2) 0.86993(16) 0.0849(18) Uani 1 1 d . . .
H47A H 0.0459 0.3718 0.8509 0.127 Uiso 1 1 calc R . .
H47B H 0.1780 0.3642 0.8577 0.127 Uiso 1 1 calc R . .
H47C H 0.1026 0.3969 0.8883 0.127 Uiso 1 1 calc R . .
C48 C 0.2095(5) 0.33628(19) 0.94264(14) 0.0614(14) Uani 1 1 d . . .
H48 H 0.1822 0.3746 0.9396 0.074 Uiso 1 1 calc R . .
C49 C 0.2879(4) 0.3256(2) 0.96964(14) 0.0606(13) Uani 1 1 d . . .
H49 H 0.3137 0.3562 0.9853 0.073 Uiso 1 1 calc R . .
C50 C 0.3295(3) 0.27114(19) 0.97417(12) 0.0476(11) Uani 1 1 d . . .
H50 H 0.3859 0.2644 0.9926 0.057 Uiso 1 1 calc R . .
C51 C 0.2908(3) 0.22512(16) 0.95232(11) 0.0355(9) Uani 1 1 d . . .
C52 C 0.3419(3) 0.16590(18) 0.95917(11) 0.0410(10) Uani 1 1 d . . .
H52 H 0.3022 0.1377 0.9425 0.049 Uiso 1 1 calc R . .
C53 C 0.4651(3) 0.1654(2) 0.94852(15) 0.0650(14) Uani 1 1 d . . .
H53A H 0.4962 0.1267 0.9528 0.097 Uiso 1 1 calc R . .
H53B H 0.5058 0.1936 0.9639 0.097 Uiso 1 1 calc R . .
H53C H 0.4730 0.1755 0.9219 0.097 Uiso 1 1 calc R . .
C54 C 0.3267(4) 0.1456(2) 0.99976(12) 0.0572(12) Uani 1 1 d . . .
H54A H 0.3601 0.1071 1.0028 0.086 Uiso 1 1 calc R . .
H54B H 0.2464 0.1438 1.0057 0.086 Uiso 1 1 calc R . .
H54C H 0.3638 0.1729 1.0168 0.086 Uiso 1 1 calc R . .
C55 C 0.0991(3) 0.19261(15) 0.67919(11) 0.0302(9) Uani 1 1 d . . .
C56 C 0.1309(3) 0.20551(17) 0.63951(11) 0.0341(9) Uani 1 1 d . . .
C57 C 0.1269(3) 0.16430(19) 0.61155(11) 0.0451(11) Uani 1 1 d . . .
H57 H 0.1037 0.1261 0.6176 0.054 Uiso 1 1 calc R . .
C58 C 0.1561(4) 0.1776(2) 0.57478(13) 0.0594(13) Uani 1 1 d . . .
H58 H 0.1536 0.1487 0.5558 0.071 Uiso 1 1 calc R . .
C59 C 0.1887(4) 0.2330(3) 0.56612(14) 0.0622(14) Uani 1 1 d . . .
H59 H 0.2087 0.2426 0.5410 0.075 Uiso 1 1 calc R . .
C60 C 0.1926(4) 0.2743(2) 0.59332(14) 0.0620(14) Uani 1 1 d . . .
H60 H 0.2147 0.3126 0.5871 0.074 Uiso 1 1 calc R . .
C61 C 0.1648(3) 0.26076(19) 0.62986(12) 0.0447(11) Uani 1 1 d . . .
H61 H 0.1689 0.2898 0.6487 0.054 Uiso 1 1 calc R . .
C62 C -0.0661(3) 0.13613(18) 0.66212(11) 0.0398(10) Uani 1 1 d . . .
C63 C -0.0681(4) 0.07495(19) 0.65944(12) 0.0484(11) Uani 1 1 d . . .
C64 C 0.0127(4) 0.03741(19) 0.68128(14) 0.0579(13) Uani 1 1 d . . .
H64 H 0.0515 0.0627 0.7000 0.070 Uiso 1 1 calc R . .
C65 C 0.1022(5) 0.0108(2) 0.65668(17) 0.0851(17) Uani 1 1 d . . .
H65A H 0.1527 -0.0128 0.6722 0.128 Uiso 1 1 calc R . .
H65B H 0.1454 0.0415 0.6443 0.128 Uiso 1 1 calc R . .
H65C H 0.0667 -0.0137 0.6376 0.128 Uiso 1 1 calc R . .
C66 C -0.0461(5) -0.0102(2) 0.70297(15) 0.0716(15) Uani 1 1 d . . .
H66A H 0.0096 -0.0330 0.7168 0.107 Uiso 1 1 calc R . .
H66B H -0.0865 -0.0354 0.6854 0.107 Uiso 1 1 calc R . .
H66C H -0.0996 0.0069 0.7207 0.107 Uiso 1 1 calc R . .
C67 C -0.1461(5) 0.0496(2) 0.63563(15) 0.0719(16) Uani 1 1 d . . .
H67 H -0.1481 0.0086 0.6337 0.086 Uiso 1 1 calc R . .
C68 C -0.2197(5) 0.0814(3) 0.61493(17) 0.0861(18) Uani 1 1 d . . .
H68 H -0.2728 0.0628 0.5991 0.103 Uiso 1 1 calc R . .
C69 C -0.2169(4) 0.1407(3) 0.61707(14) 0.0704(15) Uani 1 1 d . . .
H69 H -0.2682 0.1624 0.6022 0.085 Uiso 1 1 calc R . .
C70 C -0.1417(3) 0.1702(2) 0.64012(11) 0.0458(11) Uani 1 1 d . . .
C71 C -0.1438(3) 0.23515(19) 0.64075(12) 0.0466(11) Uani 1 1 d . . .
H71 H -0.0851 0.2488 0.6588 0.056 Uiso 1 1 calc R . .
C72 C -0.2567(4) 0.2581(2) 0.65357(14) 0.0687(15) Uani 1 1 d . . .
H72A H -0.2546 0.3005 0.6540 0.103 Uiso 1 1 calc R . .
H72B H -0.2731 0.2436 0.6789 0.103 Uiso 1 1 calc R . .
H72C H -0.3153 0.2452 0.6361 0.103 Uiso 1 1 calc R . .
C73 C -0.1176(4) 0.2605(2) 0.60216(12) 0.0588(13) Uani 1 1 d . . .
H73A H -0.1191 0.3028 0.6036 0.088 Uiso 1 1 calc R . .
H73B H -0.1739 0.2473 0.5840 0.088 Uiso 1 1 calc R . .
H73C H -0.0428 0.2477 0.5941 0.088 Uiso 1 1 calc R . .
C74 C 0.2638(3) 0.23859(15) 0.70545(10) 0.0297(9) Uani 1 1 d . . .
C75 C 0.2782(3) 0.29590(16) 0.71864(11) 0.0357(9) Uani 1 1 d . . .
C76 C 0.1828(4) 0.33126(17) 0.73384(13) 0.0481(11) Uani 1 1 d . . .
H76 H 0.1165 0.3050 0.7366 0.058 Uiso 1 1 calc R . .
C77 C 0.1490(6) 0.3801(3) 0.70739(17) 0.100(2) Uani 1 1 d . . .
H77A H 0.0859 0.4015 0.7183 0.150 Uiso 1 1 calc R . .
H77B H 0.1263 0.3638 0.6831 0.150 Uiso 1 1 calc R . .
H77C H 0.2128 0.4062 0.7038 0.150 Uiso 1 1 calc R . .
C78 C 0.2086(5) 0.3561(2) 0.77235(15) 0.0866(18) Uani 1 1 d . . .
H78A H 0.1437 0.3783 0.7813 0.130 Uiso 1 1 calc R . .
H78B H 0.2742 0.3816 0.7707 0.130 Uiso 1 1 calc R . .
H78C H 0.2244 0.3246 0.7900 0.130 Uiso 1 1 calc R . .
C79 C 0.3844(4) 0.32062(18) 0.71666(13) 0.0467(11) Uani 1 1 d . . .
H79 H 0.3959 0.3588 0.7257 0.056 Uiso 1 1 calc R . .
C80 C 0.4728(4) 0.2904(2) 0.70180(14) 0.0564(13) Uani 1 1 d . . .
H80 H 0.5438 0.3087 0.6992 0.068 Uiso 1 1 calc R . .
C81 C 0.4605(3) 0.23507(19) 0.69089(13) 0.0484(11) Uani 1 1 d . . .
H81 H 0.5239 0.2144 0.6818 0.058 Uiso 1 1 calc R . .
C82 C 0.3565(3) 0.20751(16) 0.69267(11) 0.0346(9) Uani 1 1 d . . .
C83 C 0.3536(3) 0.14351(16) 0.68261(11) 0.0375(10) Uani 1 1 d . . .
H83 H 0.2741 0.1299 0.6849 0.045 Uiso 1 1 calc R . .
C84 C 0.3929(4) 0.1323(2) 0.64193(13) 0.0562(12) Uani 1 1 d . . .
H84A H 0.3888 0.0908 0.6365 0.084 Uiso 1 1 calc R . .
H84B H 0.4706 0.1456 0.6390 0.084 Uiso 1 1 calc R . .
H84C H 0.3443 0.1534 0.6244 0.084 Uiso 1 1 calc R . .
C85 C 0.4251(4) 0.10812(19) 0.70964(13) 0.0556(12) Uani 1 1 d . . .
H85A H 0.4212 0.0672 0.7027 0.083 Uiso 1 1 calc R . .
H85B H 0.3969 0.1131 0.7353 0.083 Uiso 1 1 calc R . .
H85C H 0.5033 0.1213 0.7083 0.083 Uiso 1 1 calc R . .
N1 N 0.0766(2) 0.10893(12) 0.88700(8) 0.0273(7) Uani 1 1 d . B .
N2 N 0.1638(2) 0.19203(12) 0.90134(8) 0.0281(7) Uani 1 1 d . B .
N3 N 0.0084(2) 0.16141(12) 0.68885(8) 0.0306(7) Uani 1 1 d . . .
N4 N 0.1552(2) 0.21383(12) 0.70869(8) 0.0276(7) Uani 1 1 d . . .
N5 N 0.2526(2) 0.08456(12) 0.80590(9) 0.0330(7) Uani 1 1 d . B .
O1 O 0.3491(2) 0.21231(11) 0.83265(7) 0.0417(7) Uani 1 1 d . B .
O2 O -0.1219(2) 0.10950(11) 0.76190(7) 0.0411(7) Uani 1 1 d . B .
O3 O -0.0797(2) 0.25304(11) 0.76569(8) 0.0457(7) Uani 1 1 d . . .
Y1 Y 0.17680(3) 0.156734(14) 0.836401(10) 0.02679(11) Uani 1 1 d . . .
Y2 Y 0.04016(3) 0.172099(15) 0.757232(10) 0.02740(11) Uani 1 1 d . B .
H1 H 0.021(3) 0.1703(17) 0.8162(12) 0.065(13) Uiso 1 1 d . . .
H3A H 0.116(3) 0.0649(17) 0.7714(11) 0.052(12) Uiso 1 1 d . . .
H3B H 0.208(4) 0.106(2) 0.7531(8) 0.099(18) Uiso 1 1 d D . .
H2 H 0.158(4) 0.223(2) 0.7900(14) 0.095(16) Uiso 1 1 d . . .

loop_
_atom_site_aniso_label
_atom_site_aniso_U_11
_atom_site_aniso_U_22
_atom_site_aniso_U_33
_atom_site_aniso_U_23
_atom_site_aniso_U_13
_atom_site_aniso_U_12
C3 0.034(2) 0.039(2) 0.026(2) 0.0007(18) -0.0010(18) 0.0021(19)
C4 0.028(2) 0.029(2) 0.037(2) 0.0041(17) 0.0076(17) 0.0020(17)
C5 0.039(2) 0.031(2) 0.040(3) -0.0019(18) 0.0025(18) 0.0003(18)
C6 0.073(3) 0.037(2) 0.045(3) -0.013(2) 0.002(2) 0.004(2)
C7 0.060(3) 0.036(2) 0.059(3) -0.008(2) 0.004(2) 0.014(2)
C8 0.052(3) 0.057(3) 0.065(3) -0.005(3) -0.009(2) 0.029(2)
C9 0.050(3) 0.053(3) 0.052(3) -0.001(2) -0.005(2) 0.015(2)
C10 0.033(2) 0.034(2) 0.036(2) 0.0036(18) -0.0009(17) 0.0060(17)
C11 0.043(3) 0.053(3) 0.038(3) 0.000(2) -0.0113(19) 0.013(2)
C12 0.049(3) 0.077(3) 0.042(3) -0.006(2) 0.008(2) -0.016(2)
C13 0.045(3) 0.129(5) 0.072(4) -0.005(4) 0.004(3) -0.025(3)
C14 0.083(6) 0.071(8) 0.111(11) -0.022(6) 0.047(7) -0.053(6)
C14' 0.083(6) 0.071(8) 0.111(11) -0.022(6) 0.047(7) -0.053(6)
C15 0.056(3) 0.060(3) 0.071(4) -0.018(3) 0.017(3) -0.022(2)
C16 0.042(3) 0.045(2) 0.042(3) 0.005(2) -0.0018(19) -0.008(2)
C17 0.048(3) 0.078(4) 0.082(4) 0.026(3) -0.002(3) -0.019(3)
C18 0.045(4) 0.120(15) 0.057(11) 0.023(7) -0.024(8) -0.036(8)
C18' 0.045(4) 0.120(15) 0.057(11) 0.023(7) -0.024(8) -0.036(8)
C19 0.032(3) 0.085(4) 0.052(3) 0.019(3) -0.014(2) -0.003(2)
C20 0.078(5) 0.076(4) 0.0605(19) 0.000(2) -0.002(3) 0.036(4)
C21 0.078(5) 0.076(4) 0.0605(19) 0.000(2) -0.002(3) 0.036(4)
C22 0.078(5) 0.076(4) 0.0605(19) 0.000(2) -0.002(3) 0.036(4)
C23 0.078(5) 0.076(4) 0.0605(19) 0.000(2) -0.002(3) 0.036(4)
C20' 0.078(5) 0.076(4) 0.0605(19) 0.000(2) -0.002(3) 0.036(4)
C21' 0.078(5) 0.076(4) 0.0605(19) 0.000(2) -0.002(3) 0.036(4)
C22' 0.078(5) 0.076(4) 0.0605(19) 0.000(2) -0.002(3) 0.036(4)
C23' 0.078(5) 0.076(4) 0.0605(19) 0.000(2) -0.002(3) 0.036(4)
C24 0.023(2) 0.033(2) 0.024(2) 0.0008(16) 0.0004(15) 0.0016(16)
C25 0.033(2) 0.044(2) 0.026(2) -0.0010(18) 0.0000(16) -0.0086(18)
C26 0.062(3) 0.043(3) 0.029(2) -0.0006(19) 0.002(2) -0.010(2)
C27 0.101(4) 0.063(3) 0.034(3) 0.010(2) 0.008(3) -0.032(3)
C28 0.105(4) 0.079(4) 0.025(3) -0.018(3) 0.020(3) -0.037(3)
C29 0.061(3) 0.063(3) 0.040(3) -0.015(2) 0.019(2) -0.017(2)
C30 0.042(2) 0.043(2) 0.035(2) -0.0069(19) 0.0044(19) -0.0046(19)
C31 0.035(2) 0.045(2) 0.022(2) -0.0010(17) 0.0000(16) -0.0070(18)
C32 0.027(2) 0.054(3) 0.037(2) -0.008(2) -0.0011(18) -0.0033(19)
C33 0.026(2) 0.060(3) 0.065(3) -0.018(2) 0.002(2) 0.002(2)
C34 0.046(3) 0.099(4) 0.069(4) -0.031(3) 0.014(3) 0.004(3)
C35 0.052(3) 0.070(3) 0.085(4) -0.009(3) -0.012(3) 0.010(3)
C36 0.032(3) 0.076(4) 0.058(3) -0.004(3) 0.008(2) -0.011(2)
C37 0.045(3) 0.065(3) 0.068(3) -0.006(3) 0.004(2) -0.028(2)
C38 0.044(3) 0.045(3) 0.051(3) -0.006(2) -0.001(2) -0.012(2)
C39 0.039(2) 0.035(2) 0.029(2) 0.0033(17) -0.0021(17) -0.0053(18)
C40 0.041(2) 0.031(2) 0.039(2) 0.0004(18) 0.0048(19) -0.0027(18)
C41 0.060(3) 0.064(3) 0.090(4) -0.028(3) 0.019(3) -0.006(3)
C42 0.044(3) 0.100(4) 0.072(4) 0.032(3) 0.009(3) 0.016(3)
C43 0.040(2) 0.035(2) 0.019(2) -0.0028(16) 0.0024(16) -0.0085(17)
C44 0.055(3) 0.028(2) 0.039(3) -0.0028(19) 0.005(2) -0.0054(19)
C45 0.083(4) 0.039(3) 0.047(3) -0.004(2) -0.007(3) 0.015(2)
C46 0.081(4) 0.092(4) 0.074(4) 0.021(3) -0.021(3) 0.006(3)
C47 0.113(5) 0.077(4) 0.064(4) 0.025(3) -0.008(3) 0.014(3)
C48 0.100(4) 0.035(3) 0.050(3) -0.002(2) 0.003(3) 0.006(3)
C49 0.092(4) 0.042(3) 0.047(3) -0.009(2) -0.004(3) -0.019(3)
C50 0.045(3) 0.056(3) 0.041(3) -0.009(2) -0.006(2) -0.011(2)
C51 0.037(2) 0.040(2) 0.030(2) -0.0012(18) 0.0028(18) -0.0058(18)
C52 0.030(2) 0.059(3) 0.033(2) -0.013(2) -0.0091(17) -0.0050(19)
C53 0.032(3) 0.087(4) 0.076(4) -0.024(3) -0.016(2) 0.002(2)
C54 0.059(3) 0.067(3) 0.046(3) -0.004(2) -0.021(2) 0.003(2)
C55 0.027(2) 0.031(2) 0.033(2) 0.0062(17) -0.0013(17) 0.0043(16)
C56 0.024(2) 0.051(3) 0.028(2) 0.0081(19) -0.0015(16) -0.0017(18)
C57 0.037(2) 0.062(3) 0.036(3) 0.007(2) -0.0003(18) -0.004(2)
C58 0.054(3) 0.092(4) 0.032(3) -0.002(3) 0.005(2) 0.007(3)
C59 0.050(3) 0.103(4) 0.034(3) 0.029(3) 0.006(2) -0.002(3)
C60 0.054(3) 0.080(4) 0.051(3) 0.032(3) -0.001(2) -0.014(3)
C61 0.043(3) 0.059(3) 0.033(2) 0.016(2) -0.0014(19) -0.005(2)
C62 0.036(2) 0.055(3) 0.029(2) 0.0091(19) -0.0050(18) -0.019(2)
C63 0.052(3) 0.053(3) 0.040(3) 0.005(2) -0.014(2) -0.017(2)
C64 0.081(4) 0.043(3) 0.050(3) -0.005(2) -0.010(3) -0.012(2)
C65 0.090(4) 0.082(4) 0.084(5) 0.018(3) -0.001(3) -0.011(3)
C66 0.099(4) 0.049(3) 0.067(4) -0.002(3) 0.012(3) -0.007(3)
C67 0.091(4) 0.064(3) 0.060(4) -0.004(3) -0.024(3) -0.034(3)
C68 0.074(4) 0.097(5) 0.088(5) 0.005(4) -0.043(3) -0.031(4)
C69 0.050(3) 0.107(5) 0.054(3) 0.016(3) -0.020(2) -0.020(3)
C70 0.035(2) 0.076(3) 0.027(2) 0.008(2) -0.0089(18) -0.012(2)
C71 0.034(2) 0.067(3) 0.039(3) 0.012(2) -0.0042(19) 0.002(2)
C72 0.034(3) 0.109(4) 0.063(4) 0.023(3) 0.002(2) 0.012(3)
C73 0.044(3) 0.088(4) 0.044(3) 0.021(3) -0.003(2) 0.005(2)
C74 0.027(2) 0.032(2) 0.029(2) 0.0136(17) -0.0031(16) -0.0031(17)
C75 0.041(2) 0.034(2) 0.033(2) 0.0093(18) -0.0038(18) -0.0033(18)
C76 0.048(3) 0.031(2) 0.066(3) 0.002(2) 0.000(2) -0.004(2)
C77 0.132(6) 0.090(4) 0.078(4) 0.010(3) -0.002(4) 0.066(4)
C78 0.107(5) 0.089(4) 0.065(4) -0.013(3) 0.007(3) 0.035(4)
C79 0.046(3) 0.036(2) 0.059(3) 0.003(2) -0.003(2) -0.012(2)
C80 0.040(3) 0.065(3) 0.064(3) 0.005(3) 0.000(2) -0.024(2)
C81 0.032(2) 0.051(3) 0.062(3) 0.006(2) 0.001(2) -0.006(2)
C82 0.030(2) 0.043(2) 0.030(2) 0.0084(18) 0.0007(17) -0.0026(18)
C83 0.028(2) 0.043(2) 0.042(3) 0.0031(19) 0.0011(18) 0.0009(18)
C84 0.052(3) 0.065(3) 0.051(3) -0.002(2) 0.006(2) 0.007(2)
C85 0.055(3) 0.054(3) 0.058(3) 0.009(2) -0.002(2) 0.011(2)
N1 0.0269(17) 0.0292(16) 0.0257(17) -0.0019(13) -0.0023(13) -0.0017(13)
N2 0.0310(18) 0.0314(17) 0.0221(17) -0.0009(13) -0.0016(13) -0.0003(14)
N3 0.0254(17) 0.0418(19) 0.0246(17) 0.0057(14) -0.0043(13) -0.0092(14)
N4 0.0252(17) 0.0317(17) 0.0260(18) 0.0038(13) -0.0027(13) -0.0039(13)
N5 0.0364(19) 0.0319(17) 0.0307(19) 0.0017(14) -0.0027(14) 0.0036(14)
O1 0.0379(16) 0.0513(17) 0.0360(17) -0.0044(13) 0.0050(12) -0.0100(13)
O2 0.0354(16) 0.0476(17) 0.0403(17) 0.0111(13) -0.0055(12) -0.0069(12)
O3 0.0532(19) 0.0440(17) 0.0400(18) 0.0027(13) 0.0007(14) 0.0158(13)
Y1 0.0269(2) 0.0303(2) 0.0232(2) -0.00019(15) -0.00049(14) 0.00051(15)
Y2 0.0262(2) 0.0323(2) 0.0237(2) 0.00259(15) -0.00138(14) 0.00049(15)

loop_
_atom_type_symbol
_atom_type_description
_atom_type_scat_dispersion_real
_atom_type_scat_dispersion_imag
_atom_type_scat_source
C C 0.0033 0.0016 'International Tables Vol C Tables 4.2.6.8 and 6.1.1.4'
H H 0.0000 0.0000 'International Tables Vol C Tables 4.2.6.8 and 6.1.1.4'
N N 0.0061 0.0033 'International Tables Vol C Tables 4.2.6.8 and 6.1.1.4'
O O 0.0106 0.0060 'International Tables Vol C Tables 4.2.6.8 and 6.1.1.4'
Y Y -2.7962 3.5667 'International Tables Vol C Tables 4.2.6.8 and 6.1.1.4'

loop_
_geom_angle_atom_site_label_1
_geom_angle_atom_site_label_2
_geom_angle_atom_site_label_3
_geom_angle
N5 C3 Y2 141.1(3)
N5 C3 Y1 59.78(18)
Y2 C3 Y1 82.60(12)
N5 C3 H3A 116(2)
Y2 C3 H3A 94(2)
Y1 C3 H3A 127(2)
N5 C3 H3B 110(3)
Y2 C3 H3B 84(3)
Y1 C3 H3B 126(3)
H3A C3 H3B 105(4)
N5 C4 C5 127.9(4)
N5 C4 C10 115.0(3)
C5 C4 C10 117.0(3)
C7 C5 C4 119.1(4)
C7 C5 C6 116.5(4)
C4 C5 C6 124.3(3)
C5 C6 H6A 109.5
C5 C6 H6B 109.5
H6A C6 H6B 109.5
C5 C6 H6C 109.5
H6A C6 H6C 109.5
H6B C6 H6C 109.5
C5 C7 C8 123.6(4)
C5 C7 H7 118.2
C8 C7 H7 118.2
C7 C8 C9 117.4(4)
C7 C8 H8 121.3
C9 C8 H8 121.3
C10 C9 C8 121.5(4)
C10 C9 H9 119.2
C8 C9 H9 119.2
C9 C10 C4 121.3(4)
C9 C10 C11 119.0(4)
C4 C10 C11 119.7(3)
C10 C11 H11A 109.5
C10 C11 H11B 109.5
H11A C11 H11B 109.5
C10 C11 H11C 109.5
H11A C11 H11C 109.5
H11B C11 H11C 109.5
O1 C12 C13 105.9(4)
O1 C12 H12A 110.6
C13 C12 H12A 110.6
O1 C12 H12B 110.6
C13 C12 H12B 110.6
H12A C12 H12B 108.7
C14' C13 C12 103.7(5)
C14' C13 C14 33.3(16)
C12 C13 C14 104.3(11)
C14' C13 H13A 111.0
C12 C13 H13A 111.0
C14 C13 H13A 80.4
C14' C13 H13B 111.0
C12 C13 H13B 111.0
C14 C13 H13B 136.2
H13A C13 H13B 109.0
C15 C14 C13 104(3)
C15 C14 H14A 110.9
C13 C14 H14A 110.9
C15 C14 H14B 110.9
C13 C14 H14B 110.9
H14A C14 H14B 109.0
C13 C14' C15 104.4(8)
C13 C14' H14C 110.9
C15 C14' H14C 110.9
C13 C14' H14D 110.9
C15 C14' H14D 110.9
H14C C14' H14D 108.9
C14 C15 O1 105.0(14)
C14 C15 C14' 34.7(18)
O1 C15 C14' 106.6(5)
C14 C15 H15A 79.2
O1 C15 H15A 110.4
C14' C15 H15A 110.4
C14 C15 H15B 137.4
O1 C15 H15B 110.4
C14' C15 H15B 110.4
H15A C15 H15B 108.6
O2 C16 C17 106.5(3)
O2 C16 H16A 110.4
C17 C16 H16A 110.4
O2 C16 H16B 110.4
C17 C16 H16B 110.4
H16A C16 H16B 108.6
C18 C17 C18' 31.5(10)
C18 C17 C16 106.1(10)
C18' C17 C16 108.1(8)
C18 C17 H17A 135.3
C18' C17 H17A 110.1
C16 C17 H17A 110.1
C18 C17 H17B 82.2
C18' C17 H17B 110.1
C16 C17 H17B 110.1
H17A C17 H17B 108.4
C17 C18 C19 106.9(16)
C17 C18 H18A 110.3
C19 C18 H18A 110.3
C17 C18 H18B 110.3
C19 C18 H18B 110.3
H18A C18 H18B 108.6
C17 C18' C19 104.2(11)
C17 C18' H18C 110.9
C19 C18' H18C 110.9
C17 C18' H18D 110.9
C19 C18' H18D 110.9
H18C C18' H18D 108.9
O2 C19 C18' 108.0(8)
O2 C19 C18 103.8(9)
C18' C19 C18 30.0(9)
O2 C19 H19A 110.1
C18' C19 H19A 110.1
C18 C19 H19A 135.8
O2 C19 H19B 110.1
C18' C19 H19B 110.1
C18 C19 H19B 84.7
H19A C19 H19B 108.4
O3 C20 C21 110.8(12)
O3 C20 H20A 109.5
C21 C20 H20A 109.5
O3 C20 H20B 109.5
C21 C20 H20B 109.5
H20A C20 H20B 108.1
C20 C21 C22 96.9(13)
C20 C21 H21A 112.4
C22 C21 H21A 112.4
C20 C21 H21B 112.4
C22 C21 H21B 112.4
H21A C21 H21B 109.9
C23 C22 C21 94.9(13)
C23 C22 H22A 112.8
C21 C22 H22A 112.8
C23 C22 H22B 112.8
C21 C22 H22B 112.8
H22A C22 H22B 110.2
O3 C23 C22 98.5(15)
O3 C23 H23A 112.1
C22 C23 H23A 112.1
O3 C23 H23B 112.1
C22 C23 H23B 112.1
H23A C23 H23B 109.7
O3 C20' C21' 103.7(6)
O3 C20' H20C 111.0
C21' C20' H20C 111.0
O3 C20' H20D 111.0
C21' C20' H20D 111.0
H20C C20' H20D 109.0
C20' C21' C22' 108.6(7)
C20' C21' H21C 110.0
C22' C21' H21C 110.0
C20' C21' H21D 110.0
C22' C21' H21D 110.0
H21C C21' H21D 108.3
C23' C22' C21' 97.0(9)
C23' C22' H22C 112.4
C21' C22' H22C 112.4
C23' C22' H22D 112.4
C21' C22' H22D 112.4
H22C C22' H22D 109.9
O3 C23' C22' 106.4(9)
O3 C23' H23C 110.4
C22' C23' H23C 110.4
O3 C23' H23D 110.4
C22' C23' H23D 110.4
H23C C23' H23D 108.6
N1 C24 N2 115.0(3)
N1 C24 C25 122.6(3)
N2 C24 C25 122.2(3)
N1 C24 Y1 56.88(17)
N2 C24 Y1 58.17(17)
C25 C24 Y1 177.9(3)
C26 C25 C30 117.9(4)
C26 C25 C24 120.5(3)
C30 C25 C24 121.6(3)
C27 C26 C25 120.7(4)
C27 C26 H26 119.6
C25 C26 H26 119.6
C28 C27 C26 120.3(4)
C28 C27 H27 119.8
C26 C27 H27 119.8
C29 C28 C27 119.8(4)
C29 C28 H28 120.1
C27 C28 H28 120.1
C28 C29 C30 121.3(4)
C28 C29 H29 119.4
C30 C29 H29 119.4
C29 C30 C25 119.9(4)
C29 C30 H30 120.0
C25 C30 H30 120.0
C39 C31 N1 118.6(3)
C39 C31 C32 119.1(3)
N1 C31 C32 122.0(3)
C36 C32 C31 118.5(4)
C36 C32 C33 118.6(4)
C31 C32 C33 122.9(3)
C32 C33 C34 111.8(4)
C32 C33 C35 111.3(4)
C34 C33 C35 109.9(4)
C32 C33 H33 107.9
C34 C33 H33 107.9
C35 C33 H33 107.9
C33 C34 H34A 109.5
C33 C34 H34B 109.5
H34A C34 H34B 109.5
C33 C34 H34C 109.5
H34A C34 H34C 109.5
H34B C34 H34C 109.5
C33 C35 H35A 109.5
C33 C35 H35B 109.5
H35A C35 H35B 109.5
C33 C35 H35C 109.5
H35A C35 H35C 109.5
H35B C35 H35C 109.5
C37 C36 C32 122.1(4)
C37 C36 H36 118.9
C32 C36 H36 118.9
C36 C37 C38 120.1(4)
C36 C37 H37 120.0
C38 C37 H37 120.0
C37 C38 C39 121.5(4)
C37 C38 H38 119.3
C39 C38 H38 119.3
C38 C39 C31 118.6(4)
C38 C39 C40 119.8(3)
C31 C39 C40 121.7(3)
C42 C40 C39 113.0(3)
C42 C40 C41 111.5(4)
C39 C40 C41 112.9(3)
C42 C40 H40 106.3
C39 C40 H40 106.3
C41 C40 H40 106.3
C40 C41 H41A 109.5
C40 C41 H41B 109.5
H41A C41 H41B 109.5
C40 C41 H41C 109.5
H41A C41 H41C 109.5
H41B C41 H41C 109.5
C40 C42 H42A 109.5
C40 C42 H42B 109.5
H42A C42 H42B 109.5
C40 C42 H42C 109.5
H42A C42 H42C 109.5
H42B C42 H42C 109.5
C44 C43 C51 119.8(3)
C44 C43 N2 117.8(3)
C51 C43 N2 122.3(3)
C48 C44 C43 118.2(4)
C48 C44 C45 120.0(4)
C43 C44 C45 121.8(4)
C44 C45 C46 113.1(4)
C44 C45 C47 113.4(4)
C46 C45 C47 108.5(4)
C44 C45 H45 107.1
C46 C45 H45 107.1
C47 C45 H45 107.1
C45 C46 H46A 109.5
C45 C46 H46B 109.5
H46A C46 H46B 109.5
C45 C46 H46C 109.5
H46A C46 H46C 109.5
H46B C46 H46C 109.5
C45 C47 H47A 109.5
C45 C47 H47B 109.5
H47A C47 H47B 109.5
C45 C47 H47C 109.5
H47A C47 H47C 109.5
H47B C47 H47C 109.5
C49 C48 C44 122.2(4)
C49 C48 H48 118.9
C44 C48 H48 118.9
C48 C49 C50 119.9(4)
C48 C49 H49 120.0
C50 C49 H49 120.0
C49 C50 C51 121.3(4)
C49 C50 H50 119.4
C51 C50 H50 119.4
C50 C51 C43 118.5(4)
C50 C51 C52 117.8(4)
C43 C51 C52 123.7(3)
C53 C52 C51 110.8(3)
C53 C52 C54 110.4(4)
C51 C52 C54 112.4(3)
C53 C52 H52 107.7
C51 C52 H52 107.7
C54 C52 H52 107.7
C52 C53 H53A 109.5
C52 C53 H53B 109.5
H53A C53 H53B 109.5
C52 C53 H53C 109.5
H53A C53 H53C 109.5
H53B C53 H53C 109.5
C52 C54 H54A 109.5
C52 C54 H54B 109.5
H54A C54 H54B 109.5
C52 C54 H54C 109.5
H54A C54 H54C 109.5
H54B C54 H54C 109.5
N4 C55 N3 113.4(3)
N4 C55 C56 122.9(3)
N3 C55 C56 123.6(3)
N4 C55 Y2 55.25(18)
N3 C55 Y2 58.19(18)
C56 C55 Y2 177.7(3)
C57 C56 C61 118.0(4)
C57 C56 C55 122.4(3)
C61 C56 C55 119.6(4)
C56 C57 C58 121.2(4)
C56 C57 H57 119.4
C58 C57 H57 119.4
C59 C58 C57 119.3(5)
C59 C58 H58 120.4
C57 C58 H58 120.4
C60 C59 C58 120.3(4)
C60 C59 H59 119.9
C58 C59 H59 119.9
C59 C60 C61 120.3(5)
C59 C60 H60 119.9
C61 C60 H60 119.9
C60 C61 C56 120.9(4)
C60 C61 H61 119.5
C56 C61 H61 119.5
C63 C62 N3 117.7(4)
C63 C62 C70 120.2(4)
N3 C62 C70 122.0(4)
C67 C63 C62 118.3(4)
C67 C63 C64 119.8(4)
C62 C63 C64 121.9(4)
C65 C64 C63 112.7(4)
C65 C64 C66 108.9(4)
C63 C64 C66 112.6(4)
C65 C64 H64 107.4
C63 C64 H64 107.4
C66 C64 H64 107.4
C64 C65 H65A 109.5
C64 C65 H65B 109.5
H65A C65 H65B 109.5
C64 C65 H65C 109.5
H65A C65 H65C 109.5
H65B C65 H65C 109.5
C64 C66 H66A 109.5
C64 C66 H66B 109.5
H66A C66 H66B 109.5
C64 C66 H66C 109.5
H66A C66 H66C 109.5
H66B C66 H66C 109.5
C68 C67 C63 122.2(5)
C68 C67 H67 118.9
C63 C67 H67 118.9
C67 C68 C69 119.6(5)
C67 C68 H68 120.2
C69 C68 H68 120.2
C68 C69 C70 122.5(5)
C68 C69 H69 118.7
C70 C69 H69 118.7
C69 C70 C62 117.2(4)
C69 C70 C71 119.2(4)
C62 C70 C71 123.6(4)
C70 C71 C72 111.7(4)
C70 C71 C73 111.6(4)
C72 C71 C73 108.5(4)
C70 C71 H71 108.3
C72 C71 H71 108.3
C73 C71 H71 108.3
C71 C72 H72A 109.5
C71 C72 H72B 109.5
H72A C72 H72B 109.5
C71 C72 H72C 109.5
H72A C72 H72C 109.5
H72B C72 H72C 109.5
C71 C73 H73A 109.5
C71 C73 H73B 109.5
H73A C73 H73B 109.5
C71 C73 H73C 109.5
H73A C73 H73C 109.5
H73B C73 H73C 109.5
C82 C74 C75 119.7(3)
C82 C74 N4 122.7(3)
C75 C74 N4 117.4(3)
C79 C75 C74 118.6(4)
C79 C75 C76 118.9(4)
C74 C75 C76 122.6(3)
C75 C76 C78 112.3(4)
C75 C76 C77 112.4(4)
C78 C76 C77 109.3(4)
C75 C76 H76 107.5
C78 C76 H76 107.5
C77 C76 H76 107.5
C76 C77 H77A 109.5
C76 C77 H77B 109.5
H77A C77 H77B 109.5
C76 C77 H77C 109.5
H77A C77 H77C 109.5
H77B C77 H77C 109.5
C76 C78 H78A 109.5
C76 C78 H78B 109.5
H78A C78 H78B 109.5
C76 C78 H78C 109.5
H78A C78 H78C 109.5
H78B C78 H78C 109.5
C80 C79 C75 120.6(4)
C80 C79 H79 119.7
C75 C79 H79 119.7
C81 C80 C79 120.9(4)
C81 C80 H80 119.6
C79 C80 H80 119.6
C80 C81 C82 121.3(4)
C80 C81 H81 119.4
C82 C81 H81 119.4
C74 C82 C81 118.8(4)
C74 C82 C83 124.1(3)
C81 C82 C83 117.0(3)
C85 C83 C82 111.2(3)
C85 C83 C84 109.4(3)
C82 C83 C84 112.1(3)
C85 C83 H83 108.0
C82 C83 H83 108.0
C84 C83 H83 108.0
C83 C84 H84A 109.5
C83 C84 H84B 109.5
H84A C84 H84B 109.5
C83 C84 H84C 109.5
H84A C84 H84C 109.5
H84B C84 H84C 109.5
C83 C85 H85A 109.5
C83 C85 H85B 109.5
H85A C85 H85B 109.5
C83 C85 H85C 109.5
H85A C85 H85C 109.5
H85B C85 H85C 109.5
C24 N1 C31 124.5(3)
C24 N1 Y1 96.0(2)
C31 N1 Y1 135.4(2)
C24 N2 C43 124.3(3)
C24 N2 Y1 94.2(2)
C43 N2 Y1 141.2(2)
C55 N3 C62 123.3(3)
C55 N3 Y2 94.3(2)
C62 N3 Y2 142.3(2)
C55 N4 C74 122.6(3)
C55 N4 Y2 97.6(2)
C74 N4 Y2 137.6(2)
C4 N5 C3 128.1(3)
C4 N5 Y1 146.3(3)
C3 N5 Y1 85.4(2)
C15 O1 C12 108.1(3)
C15 O1 Y1 135.7(2)
C12 O1 Y1 114.5(2)
C19 O2 C16 107.8(3)
C19 O2 Y2 127.5(2)
C16 O2 Y2 122.6(2)
C23' O3 C20 106.9(8)
C23' O3 C23 18.6(13)
C20 O3 C23 102.7(11)
C23' O3 C20' 106.8(6)
C20 O3 C20' 21.8(11)
C23 O3 C20' 109.7(7)
C23' O3 Y2 125.4(4)
C20 O3 Y2 127.6(7)
C23 O3 Y2 126.9(6)
C20' O3 Y2 123.2(4)
N5 Y1 O1 91.60(10)
N5 Y1 N1 102.92(10)
O1 Y1 N1 134.32(9)
N5 Y1 N2 138.34(10)
O1 Y1 N2 85.93(9)
N1 Y1 N2 54.71(9)
N5 Y1 C3 34.86(11)
O1 Y1 C3 105.90(11)
N1 Y1 C3 110.60(12)
N2 Y1 C3 165.00(11)
N5 Y1 C24 123.12(10)
O1 Y1 C24 110.99(9)
N1 Y1 C24 27.13(9)
N2 Y1 C24 27.59(9)
C3 Y1 C24 137.68(12)
N5 Y1 Y2 82.00(8)
O1 Y1 Y2 108.38(7)
N1 Y1 Y2 116.35(7)
N2 Y1 Y2 137.95(7)
C3 Y1 Y2 47.54(9)
C24 Y1 Y2 131.62(7)
N5 Y1 H1 108.8(11)
O1 Y1 H1 132.6(11)
N1 Y1 H1 83.2(12)
N2 Y1 H1 103.0(12)
C3 Y1 H1 75.9(11)
C24 Y1 H1 93.2(12)
Y2 Y1 H1 38.6(12)
N5 Y1 H2 101.1(12)
O1 Y1 H2 71.5(12)
N1 Y1 H2 143.4(12)
N2 Y1 H2 117.2(12)
C3 Y1 H2 76.0(12)
C24 Y1 H2 135.1(12)
Y2 Y1 H2 41.3(12)
H1 Y1 H2 62.9(16)
O3 Y2 N4 96.72(9)
O3 Y2 O2 89.07(9)
N4 Y2 O2 138.05(10)
O3 Y2 C3 155.35(12)
N4 Y2 C3 97.87(12)
O2 Y2 C3 93.23(12)
O3 Y2 N3 96.42(10)
N4 Y2 N3 54.63(9)
O2 Y2 N3 83.46(9)
C3 Y2 N3 108.23(11)
O3 Y2 C55 97.93(10)
N4 Y2 C55 27.16(9)
O2 Y2 C55 110.90(10)
C3 Y2 C55 104.11(11)
N3 Y2 C55 27.48(9)
O3 Y2 Y1 105.98(7)
N4 Y2 Y1 112.25(7)
O2 Y2 Y1 105.80(6)
C3 Y2 Y1 49.86(9)
N3 Y2 Y1 155.71(7)
C55 Y2 Y1 136.14(7)
O3 Y2 H1 79.8(11)
N4 Y2 H1 141.6(11)
O2 Y2 H1 80.3(11)
C3 Y2 H1 76.4(11)
N3 Y2 H1 163.4(11)
C55 Y2 H1 168.6(11)
Y1 Y2 H1 36.6(11)
O3 Y2 H3B 164.5(12)
N4 Y2 H3B 75.7(5)
O2 Y2 H3B 105.6(10)
C3 Y2 H3B 23.0(4)
N3 Y2 H3B 90.2(8)
C55 Y2 H3B 81.5(5)
Y1 Y2 H3B 65.8(9)
H1 Y2 H3B 97.6(12)
O3 Y2 H2 84.0(13)
N4 Y2 H2 78.5(13)
O2 Y2 H2 143.5(13)
C3 Y2 H2 79.5(13)
N3 Y2 H2 132.9(13)
C55 Y2 H2 105.6(13)
Y1 Y2 H2 43.4(13)
H1 Y2 H2 63.1(17)
H3B Y2 H2 81.2(17)

loop_
_geom_bond_atom_site_label_1
_geom_bond_atom_site_label_2
_geom_bond_distance
C3 N5 1.446(5)
C3 Y2 2.433(4)
C3 Y1 2.521(4)
C3 H3A 0.99(4)
C3 H3B 0.992(10)
C4 N5 1.376(4)
C4 C5 1.415(5)
C4 C10 1.428(5)
C5 C7 1.376(5)
C5 C6 1.526(6)
C6 H6A 0.9800
C6 H6B 0.9800
C6 H6C 0.9800
C7 C8 1.383(6)
C7 H7 0.9500
C8 C9 1.385(6)
C8 H8 0.9500
C9 C10 1.366(5)
C9 H9 0.9500
C10 C11 1.492(5)
C11 H11A 0.9800
C11 H11B 0.9800
C11 H11C 0.9800
C12 O1 1.451(5)
C12 C13 1.480(6)
C12 H12A 0.9900
C12 H12B 0.9900
C13 C14' 1.473(11)
C13 C14 1.56(4)
C13 H13A 0.9900
C13 H13B 0.9900
C14 C15 1.42(4)
C14 H14A 0.9900
C14 H14B 0.9900
C14' C15 1.503(12)
C14' H14C 0.9900
C14' H14D 0.9900
C15 O1 1.442(5)
C15 H15A 0.9900
C15 H15B 0.9900
C16 O2 1.456(4)
C16 C17 1.473(5)
C16 H16A 0.9900
C16 H16B 0.9900
C17 C18 1.38(3)
C17 C18' 1.452(19)
C17 H17A 0.9900
C17 H17B 0.9900
C18 C19 1.50(2)
C18 H18A 0.9900
C18 H18B 0.9900
C18' C19 1.483(19)
C18' H18C 0.9900
C18' H18D 0.9900
C19 O2 1.440(5)
C19 H19A 0.9900
C19 H19B 0.9900
C20 O3 1.43(2)
C20 C21 1.485(13)
C20 H20A 0.9900
C20 H20B 0.9900
C21 C22 1.577(16)
C21 H21A 0.9900
C21 H21B 0.9900
C22 C23 1.547(16)
C22 H22A 0.9900
C22 H22B 0.9900
C23 O3 1.46(2)
C23 H23A 0.9900
C23 H23B 0.9900
C20' O3 1.486(11)
C20' C21' 1.496(9)
C20' H20C 0.9900
C20' H20D 0.9900
C21' C22' 1.542(11)
C21' H21C 0.9900
C21' H21D 0.9900
C22' C23' 1.520(11)
C22' H22C 0.9900
C22' H22D 0.9900
C23' O3 1.418(13)
C23' H23C 0.9900
C23' H23D 0.9900
C24 N1 1.321(4)
C24 N2 1.338(4)
C24 C25 1.512(5)
C24 Y1 2.881(3)
C25 C26 1.390(5)
C25 C30 1.404(5)
C26 C27 1.379(6)
C26 H26 0.9500
C27 C28 1.366(6)
C27 H27 0.9500
C28 C29 1.362(7)
C28 H28 0.9500
C29 C30 1.371(6)
C29 H29 0.9500
C30 H30 0.9500
C31 C39 1.420(5)
C31 N1 1.430(4)
C31 C32 1.434(5)
C32 C36 1.379(6)
C32 C33 1.520(6)
C33 C34 1.521(6)
C33 C35 1.544(7)
C33 H33 1.0000
C34 H34A 0.9800
C34 H34B 0.9800
C34 H34C 0.9800
C35 H35A 0.9800
C35 H35B 0.9800
C35 H35C 0.9800
C36 C37 1.361(6)
C36 H36 0.9500
C37 C38 1.377(6)
C37 H37 0.9500
C38 C39 1.389(5)
C38 H38 0.9500
C39 C40 1.503(5)
C40 C42 1.496(6)
C40 C41 1.527(6)
C40 H40 1.0000
C41 H41A 0.9800
C41 H41B 0.9800
C41 H41C 0.9800
C42 H42A 0.9800
C42 H42B 0.9800
C42 H42C 0.9800
C43 C44 1.410(5)
C43 C51 1.411(5)
C43 N2 1.421(4)
C44 C48 1.385(6)
C44 C45 1.495(6)
C45 C46 1.504(7)
C45 C47 1.549(7)
C45 H45 1.0000
C46 H46A 0.9800
C46 H46B 0.9800
C46 H46C 0.9800
C47 H47A 0.9800
C47 H47B 0.9800
C47 H47C 0.9800
C48 C49 1.361(7)
C48 H48 0.9500
C49 C50 1.363(6)
C49 H49 0.9500
C50 C51 1.396(5)
C50 H50 0.9500
C51 C52 1.518(5)
C52 C53 1.514(5)
C52 C54 1.529(6)
C52 H52 1.0000
C53 H53A 0.9800
C53 H53B 0.9800
C53 H53C 0.9800
C54 H54A 0.9800
C54 H54B 0.9800
C54 H54C 0.9800
C55 N4 1.336(5)
C55 N3 1.343(4)
C55 C56 1.491(5)
C55 Y2 2.902(4)
C56 C57 1.378(5)
C56 C61 1.383(5)
C57 C58 1.388(6)
C57 H57 0.9500
C58 C59 1.374(7)
C58 H58 0.9500
C59 C60 1.359(7)
C59 H59 0.9500
C60 C61 1.377(6)
C60 H60 0.9500
C61 H61 0.9500
C62 C63 1.418(6)
C62 N3 1.425(5)
C62 C70 1.428(6)
C63 C67 1.386(6)
C63 C64 1.510(6)
C64 C65 1.510(7)
C64 C66 1.516(6)
C64 H64 1.0000
C65 H65A 0.9800
C65 H65B 0.9800
C65 H65C 0.9800
C66 H66A 0.9800
C66 H66B 0.9800
C66 H66C 0.9800
C67 C68 1.361(7)
C67 H67 0.9500
C68 C69 1.373(7)
C68 H68 0.9500
C69 C70 1.392(6)
C69 H69 0.9500
C70 C71 1.503(6)
C71 C72 1.515(6)
C71 C73 1.525(6)
C71 H71 1.0000
C72 H72A 0.9800
C72 H72B 0.9800
C72 H72C 0.9800
C73 H73A 0.9800
C73 H73B 0.9800
C73 H73C 0.9800
C74 C82 1.393(5)
C74 C75 1.416(5)
C74 N4 1.418(4)
C75 C79 1.389(5)
C75 C76 1.500(5)
C76 C78 1.517(7)
C76 C77 1.523(6)
C76 H76 1.0000
C77 H77A 0.9800
C77 H77B 0.9800
C77 H77C 0.9800
C78 H78A 0.9800
C78 H78B 0.9800
C78 H78C 0.9800
C79 C80 1.369(6)
C79 H79 0.9500
C80 C81 1.345(6)
C80 H80 0.9500
C81 C82 1.393(5)
C81 H81 0.9500
C82 C83 1.523(5)
C83 C85 1.523(6)
C83 C84 1.543(5)
C83 H83 1.0000
C84 H84A 0.9800
C84 H84B 0.9800
C84 H84C 0.9800
C85 H85A 0.9800
C85 H85B 0.9800
C85 H85C 0.9800
N1 Y1 2.426(3)
N2 Y1 2.454(3)
N3 Y2 2.473(3)
N4 Y2 2.406(3)
N5 Y1 2.186(3)
O1 Y1 2.423(2)
O2 Y2 2.417(2)
O3 Y2 2.373(3)
Y1 Y2 3.2699(8)
Y1 H1 2.02(4)
Y1 H2 2.26(5)
Y2 H1 2.11(4)
Y2 H3B 2.52(5)
Y2 H2 2.17(5)

loop_
_platon_squeeze_void_nr
_platon_squeeze_void_average_x
_platon_squeeze_void_average_y
_platon_squeeze_void_average_z
_platon_squeeze_void_volume
_platon_squeeze_void_count_electrons
_platon_squeeze_void_content
1 -0.185 0.402 0.000 1639 331 ' '
2 -0.089 0.008 0.500 1639 331 ' '
